data_7708446
loop_
_publ_author_name
'Huang, Li'
'Ouyang, Congrui'
'Liu, Xing'
'Zhou, Jian'
'Zou, Hua-Hong'
'Yuan, Hua'
'Wen, Dou'

_publ_section_title
;
 A series of organic hybrid polyoxovanadate clusters incorporating
 tris(hydroxymethyl)methane derivatives
;
_journal_name_full 'Dalton Transactions'
_journal_paper_doi 10.1039/D1DT02912F
_journal_year 2021
_chemical_formula_moiety 'C16 H30 N2 O18 V4'
_chemical_formula_sum 'C16 H30 N2 O18 V4'
_chemical_formula_weight 742.18
_space_group_crystal_system triclinic
_space_group_IT_number 2
_space_group_name_Hall '-P 1'
_space_group_name_H-M_alt 'P -1'
_atom_sites_solution_hydrogens mixed
_audit_creation_method SHELXL-2014/7
_audit_update_record
;
2021-08-29 deposited with the CCDC.	2021-09-27 downloaded from the CCDC.
;
_cell_angle_alpha 65.414(10)
_cell_angle_beta 76.7110(16)
_cell_angle_gamma 85.4870(12)
_cell_formula_units_Z 1
_cell_length_a 8.266(5)
_cell_length_b 8.933(6)
_cell_length_c 9.866(6)
_cell_measurement_reflns_used 14768
_cell_measurement_temperature 293(2)
_cell_measurement_theta_max 27.9086
_cell_measurement_theta_min 2.5493
_cell_volume 644.6(7)
_computing_structure_refinement 'SHELXL-2014/7 (Sheldrick, 2014)'
_diffrn_ambient_temperature 293(2)
_diffrn_measured_fraction_theta_full 0.998
_diffrn_measured_fraction_theta_max 0.998
_diffrn_measurement_device_type 'Bruker APEX-II CCD'
_diffrn_measurement_method '\w scans'
_diffrn_radiation_type MoK\a
_diffrn_radiation_wavelength 0.71073
_diffrn_reflns_av_R_equivalents 0.0404
_diffrn_reflns_av_unetI/netI 0.0278
_diffrn_reflns_Laue_measured_fraction_full 0.998
_diffrn_reflns_Laue_measured_fraction_max 0.998
_diffrn_reflns_limit_h_max 9
_diffrn_reflns_limit_h_min -9
_diffrn_reflns_limit_k_max 10
_diffrn_reflns_limit_k_min -9
_diffrn_reflns_limit_l_max 11
_diffrn_reflns_limit_l_min -11
_diffrn_reflns_number 11631
_diffrn_reflns_point_group_measured_fraction_full 0.998
_diffrn_reflns_point_group_measured_fraction_max 0.998
_diffrn_reflns_theta_full 25.098
_diffrn_reflns_theta_max 25.098
_diffrn_reflns_theta_min 3.044
_exptl_absorpt_coefficient_mu 1.493
_exptl_absorpt_correction_type multi-scan
_exptl_absorpt_process_details 'SADABS 2014/5'
_exptl_crystal_colour blue
_exptl_crystal_density_diffrn 1.912
_exptl_crystal_description block
_exptl_crystal_F_000 376
_exptl_crystal_size_max 0.072
_exptl_crystal_size_mid 0.056
_exptl_crystal_size_min 0.052
_exptl_transmission_factor_max 0.922
_exptl_transmission_factor_min 0.903
_refine_diff_density_max 0.969
_refine_diff_density_min -0.678
_refine_diff_density_rms 0.078
_refine_ls_extinction_method none
_refine_ls_goodness_of_fit_ref 1.058
_refine_ls_hydrogen_treatment constr
_refine_ls_matrix_type full
_refine_ls_number_parameters 184
_refine_ls_number_reflns 2290
_refine_ls_number_restraints 0
_refine_ls_restrained_S_all 1.058
_refine_ls_R_factor_all 0.0426
_refine_ls_R_factor_gt 0.0327
_refine_ls_shift/su_max 0.000
_refine_ls_shift/su_mean 0.000
_refine_ls_structure_factor_coef Fsqd
_refine_ls_weighting_details 'w=1/[\s^2^(Fo^2^)+(0.0287P)^2^+1.5768P] where P=(Fo^2^+2Fc^2^)/3'
_refine_ls_weighting_scheme calc
_refine_ls_wR_factor_gt 0.0795
_refine_ls_wR_factor_ref 0.0849
_reflns_Friedel_coverage 0.000
_reflns_number_gt 1943
_reflns_number_total 2290
_reflns_threshold_expression 'I > 2\s(I)'
_cod_data_source_file d1dt02912f2.cif
_cod_data_source_block 6
_cod_database_code 7708446
_shelx_shelxl_version_number 2014/7
_shelx_space_group_comment
;
The symmetry employed for this shelxl refinement is uniquely defined
by the following loop, which should always be used as a source of
symmetry information in preference to the above space-group names.
They are only intended as comments.
;
_shelx_estimated_absorpt_t_min 0.900
_shelx_estimated_absorpt_t_max 0.926

loop_
_space_group_symop_operation_xyz
'x, y, z'
'-x, -y, -z'

loop_
_atom_site_label
_atom_site_type_symbol
_atom_site_fract_x
_atom_site_fract_y
_atom_site_fract_z
_atom_site_U_iso_or_equiv
_atom_site_adp_type
_atom_site_occupancy
_atom_site_site_symmetry_order
_atom_site_calc_flag
_atom_site_refinement_flags_posn
_atom_site_refinement_flags_adp
_atom_site_refinement_flags_occupancy
_atom_site_disorder_assembly
_atom_site_disorder_group
V1 V 0.72087(7) 0.66487(7) 0.23290(6) 0.01873(16) Uani 1 1 d . . . . .
V2 V 0.36224(6) 0.66201(6) 0.45386(6) 0.01546(15) Uani 1 1 d . . . . .
O1 O 0.5243(3) 0.4666(2) 0.3759(2) 0.0159(5) Uani 1 1 d . . . . .
O9 O 0.8152(3) 0.4968(3) 0.1387(3) 0.0283(6) Uani 1 1 d . . . . .
H9A H 0.7457 0.4178 0.1711 0.042 Uiso 1 1 d R U . . .
H9B H 0.9060 0.4597 0.1654 0.042 Uiso 1 1 d R U . . .
O8 O 0.5616(3) 0.7375(3) 0.0886(3) 0.0257(5) Uani 1 1 d . . . . .
O7 O 0.3115(3) 0.7256(3) 0.2466(3) 0.0228(5) Uani 1 1 d . . . . .
O5 O 0.2576(3) 0.7973(3) 0.5056(3) 0.0256(5) Uani 1 1 d . . . . .
O2 O 0.2092(3) 0.4644(3) 0.5684(2) 0.0175(5) Uani 1 1 d . . . . .
O4 O 0.1328(4) 0.3791(3) 0.1810(3) 0.0388(7) Uani 1 1 d . . . . .
O3 O 0.4240(3) 0.2112(2) 0.6601(2) 0.0173(5) Uani 1 1 d . . . . .
O6 O 0.8718(3) 0.7966(3) 0.1423(3) 0.0327(6) Uani 1 1 d . . . . .
N1 N 0.2198(4) 0.1726(3) 0.3802(3) 0.0225(6) Uani 1 1 d . . . . .
H1 H 0.2250 0.0673 0.4260 0.027 Uiso 1 1 calc R U . . .
C1 C 0.2914(4) 0.2700(4) 0.4445(4) 0.0190(7) Uani 1 1 d . . . . .
C2 C 0.1544(4) 0.3782(4) 0.4910(4) 0.0197(7) Uani 1 1 d . . . . .
H2A H 0.1203 0.4578 0.4003 0.024 Uiso 1 1 calc R U . . .
H2B H 0.0585 0.3092 0.5576 0.024 Uiso 1 1 calc R U . . .
C3 C 0.3452(4) 0.1400(4) 0.5860(4) 0.0200(7) Uani 1 1 d . . . . .
H3A H 0.2484 0.0762 0.6575 0.024 Uiso 1 1 calc R U . . .
H3B H 0.4214 0.0654 0.5559 0.024 Uiso 1 1 calc R U . . .
C4 C 0.4435(4) 0.3698(4) 0.3235(4) 0.0180(7) Uani 1 1 d . . . . .
H4A H 0.5229 0.2945 0.2982 0.022 Uiso 1 1 calc R U . . .
H4B H 0.4074 0.4424 0.2313 0.022 Uiso 1 1 calc R U . . .
C5 C 0.1483(5) 0.2292(5) 0.2595(4) 0.0296(8) Uani 1 1 d . . . . .
C6 C 0.0840(6) 0.0977(6) 0.2242(5) 0.0474(11) Uani 1 1 d . . . . .
H6A H -0.0160 0.1345 0.1871 0.071 Uiso 1 1 calc R U . . .
H6B H 0.0609 -0.0022 0.3153 0.071 Uiso 1 1 calc R U . . .
H6C H 0.1665 0.0778 0.1477 0.071 Uiso 1 1 calc R U . . .
C7 C 0.4049(4) 0.7581(4) 0.1150(4) 0.0230(7) Uani 1 1 d . . . . .
C8 C 0.3231(5) 0.8218(5) -0.0173(4) 0.0399(10) Uani 1 1 d . . . . .
H8A H 0.3936 0.9041 -0.1034 0.060 Uiso 1 1 calc R U . . .
H8B H 0.2188 0.8695 0.0087 0.060 Uiso 1 1 calc R U . . .
H8C H 0.3040 0.7329 -0.0428 0.060 Uiso 1 1 calc R U . . .

loop_
_atom_site_aniso_label
_atom_site_aniso_U_11
_atom_site_aniso_U_22
_atom_site_aniso_U_33
_atom_site_aniso_U_23
_atom_site_aniso_U_13
_atom_site_aniso_U_12
V1 0.0185(3) 0.0211(3) 0.0146(3) -0.0062(2) -0.0025(2) 0.0017(2)
V2 0.0159(3) 0.0149(3) 0.0158(3) -0.0061(2) -0.0058(2) 0.0042(2)
O1 0.0188(11) 0.0157(11) 0.0149(11) -0.0070(9) -0.0062(9) 0.0023(9)
O9 0.0251(13) 0.0329(14) 0.0276(13) -0.0149(11) -0.0043(11) 0.0063(11)
O8 0.0273(13) 0.0292(13) 0.0189(12) -0.0078(10) -0.0074(10) 0.0047(10)
O7 0.0252(13) 0.0239(12) 0.0205(12) -0.0077(10) -0.0117(10) 0.0058(10)
O5 0.0267(13) 0.0218(12) 0.0308(13) -0.0125(11) -0.0107(11) 0.0093(10)
O2 0.0168(11) 0.0194(11) 0.0191(11) -0.0099(9) -0.0057(9) 0.0029(9)
O4 0.0487(17) 0.0310(15) 0.0330(15) -0.0071(12) -0.0162(13) 0.0082(13)
O3 0.0199(11) 0.0155(11) 0.0175(11) -0.0062(9) -0.0072(9) 0.0019(9)
O6 0.0283(14) 0.0346(14) 0.0283(14) -0.0079(12) -0.0003(11) -0.0059(11)
N1 0.0304(16) 0.0158(13) 0.0246(15) -0.0075(12) -0.0143(12) 0.0017(12)
C1 0.0214(17) 0.0176(16) 0.0222(17) -0.0103(14) -0.0095(13) 0.0021(13)
C2 0.0188(16) 0.0210(17) 0.0231(17) -0.0112(14) -0.0079(13) 0.0020(13)
C3 0.0224(17) 0.0165(16) 0.0227(17) -0.0081(14) -0.0077(14) 0.0007(13)
C4 0.0216(17) 0.0178(16) 0.0197(16) -0.0112(13) -0.0081(13) 0.0032(13)
C5 0.030(2) 0.032(2) 0.0259(19) -0.0114(16) -0.0058(15) 0.0011(16)
C6 0.058(3) 0.049(3) 0.038(2) -0.015(2) -0.019(2) -0.009(2)
C7 0.031(2) 0.0167(16) 0.0224(18) -0.0067(14) -0.0118(15) 0.0034(14)
C8 0.047(3) 0.047(2) 0.028(2) -0.0127(18) -0.0199(18) 0.012(2)

loop_
_atom_type_symbol
_atom_type_description
_atom_type_scat_dispersion_real
_atom_type_scat_dispersion_imag
_atom_type_scat_source
C C 0.0033 0.0016 'International Tables Vol C Tables 4.2.6.8 and 6.1.1.4'
H H 0.0000 0.0000 'International Tables Vol C Tables 4.2.6.8 and 6.1.1.4'
N N 0.0061 0.0033 'International Tables Vol C Tables 4.2.6.8 and 6.1.1.4'
O O 0.0106 0.0060 'International Tables Vol C Tables 4.2.6.8 and 6.1.1.4'
V V 0.3005 0.5294 'International Tables Vol C Tables 4.2.6.8 and 6.1.1.4'

loop_
_geom_angle_atom_site_label_1
_geom_angle_atom_site_label_2
_geom_angle_atom_site_label_3
_geom_angle
_geom_angle_site_symmetry_1
_geom_angle_site_symmetry_3
_geom_angle_publ_flag
O6 V1 O3 98.70(12) . 2_666 ?
O6 V1 O2 101.03(12) . 2_666 ?
O3 V1 O2 86.37(10) 2_666 2_666 ?
O6 V1 O8 103.08(12) . . ?
O3 V1 O8 85.49(10) 2_666 . ?
O2 V1 O8 155.45(10) 2_666 . ?
O6 V1 O9 96.18(13) . . ?
O3 V1 O9 164.66(10) 2_666 . ?
O2 V1 O9 94.46(10) 2_666 . ?
O8 V1 O9 87.54(10) . . ?
O6 V1 O1 174.56(11) . . ?
O3 V1 O1 82.46(10) 2_666 . ?
O2 V1 O1 73.70(9) 2_666 . ?
O8 V1 O1 82.28(10) . . ?
O9 V1 O1 83.08(10) . . ?
O5 V2 O1 104.35(11) . 2_666 ?
O5 V2 O3 99.52(12) . 2_666 ?
O1 V2 O3 87.72(10) 2_666 2_666 ?
O5 V2 O2 101.43(12) . . ?
O1 V2 O2 79.82(9) 2_666 . ?
O3 V2 O2 157.71(9) 2_666 . ?
O5 V2 O7 101.01(11) . . ?
O1 V2 O7 154.53(9) 2_666 . ?
O3 V2 O7 85.84(10) 2_666 . ?
O2 V2 O7 97.49(9) . . ?
O5 V2 O1 178.28(10) . . ?
O1 V2 O1 75.16(9) 2_666 . ?
O3 V2 O1 78.83(9) 2_666 . ?
O2 V2 O1 80.14(9) . . ?
O7 V2 O1 79.42(9) . . ?
C4 O1 V2 115.36(18) . 2_666 ?
C4 O1 V1 126.61(18) . . ?
V2 O1 V1 98.47(9) 2_666 . ?
C4 O1 V2 118.08(17) . . ?
V2 O1 V2 104.84(9) 2_666 . ?
V1 O1 V2 88.61(9) . . ?
V1 O9 H9A 109.5 . . ?
V1 O9 H9B 109.1 . . ?
H9A O9 H9B 109.5 . . ?
C7 O8 V1 130.2(2) . . ?
C7 O7 V2 132.3(2) . . ?
C2 O2 V2 121.44(19) . . ?
C2 O2 V1 119.51(19) . 2_666 ?
V2 O2 V1 106.65(10) . 2_666 ?
C3 O3 V1 116.48(19) . 2_666 ?
C3 O3 V2 118.67(19) . 2_666 ?
V1 O3 V2 108.80(11) 2_666 2_666 ?
C5 N1 C1 127.9(3) . . ?
C5 N1 H1 116.1 . . ?
C1 N1 H1 116.1 . . ?
N1 C1 C3 104.4(2) . . ?
N1 C1 C2 109.0(3) . . ?
C3 C1 C2 110.4(3) . . ?
N1 C1 C4 108.0(3) . . ?
C3 C1 C4 111.0(3) . . ?
C2 C1 C4 113.6(3) . . ?
O2 C2 C1 112.4(2) . . ?
O2 C2 H2A 109.1 . . ?
C1 C2 H2A 109.1 . . ?
O2 C2 H2B 109.1 . . ?
C1 C2 H2B 109.1 . . ?
H2A C2 H2B 107.8 . . ?
O3 C3 C1 112.4(3) . . ?
O3 C3 H3A 109.1 . . ?
C1 C3 H3A 109.1 . . ?
O3 C3 H3B 109.1 . . ?
C1 C3 H3B 109.1 . . ?
H3A C3 H3B 107.8 . . ?
O1 C4 C1 112.5(2) . . ?
O1 C4 H4A 109.1 . . ?
C1 C4 H4A 109.1 . . ?
O1 C4 H4B 109.1 . . ?
C1 C4 H4B 109.1 . . ?
H4A C4 H4B 107.8 . . ?
O4 C5 N1 123.4(3) . . ?
O4 C5 C6 121.4(3) . . ?
N1 C5 C6 115.3(3) . . ?
C5 C6 H6A 109.5 . . ?
C5 C6 H6B 109.5 . . ?
H6A C6 H6B 109.5 . . ?
C5 C6 H6C 109.5 . . ?
H6A C6 H6C 109.5 . . ?
H6B C6 H6C 109.5 . . ?
O8 C7 O7 125.2(3) . . ?
O8 C7 C8 117.7(3) . . ?
O7 C7 C8 117.1(3) . . ?
C7 C8 H8A 109.5 . . ?
C7 C8 H8B 109.5 . . ?
H8A C8 H8B 109.5 . . ?
C7 C8 H8C 109.5 . . ?
H8A C8 H8C 109.5 . . ?
H8B C8 H8C 109.5 . . ?

loop_
_geom_bond_atom_site_label_1
_geom_bond_atom_site_label_2
_geom_bond_distance
_geom_bond_site_symmetry_2
_geom_bond_publ_flag
V1 O6 1.607(3) . ?
V1 O3 1.989(2) 2_666 ?
V1 O2 2.010(2) 2_666 ?
V1 O8 2.035(2) . ?
V1 O9 2.090(3) . ?
V1 O1 2.255(2) . ?
V2 O5 1.617(2) . ?
V2 O1 1.992(2) 2_666 ?
V2 O3 2.003(2) 2_666 ?
V2 O2 2.007(2) . ?
V2 O7 2.017(3) . ?
V2 O1 2.389(2) . ?
O1 C4 1.443(4) . ?
O1 V2 1.992(2) 2_666 ?
O9 H9A 0.8500 . ?
O9 H9B 0.8501 . ?
O8 C7 1.275(4) . ?
O7 C7 1.276(4) . ?
O2 C2 1.444(4) . ?
O2 V1 2.010(2) 2_666 ?
O4 C5 1.251(4) . ?
O3 C3 1.427(4) . ?
O3 V1 1.989(2) 2_666 ?
O3 V2 2.003(2) 2_666 ?
N1 C5 1.340(4) . ?
N1 C1 1.492(4) . ?
N1 H1 0.8600 . ?
C1 C3 1.533(4) . ?
C1 C2 1.544(4) . ?
C1 C4 1.550(5) . ?
C2 H2A 0.9700 . ?
C2 H2B 0.9700 . ?
C3 H3A 0.9700 . ?
C3 H3B 0.9700 . ?
C4 H4A 0.9700 . ?
C4 H4B 0.9700 . ?
C5 C6 1.520(5) . ?
C6 H6A 0.9600 . ?
C6 H6B 0.9600 . ?
C6 H6C 0.9600 . ?
C7 C8 1.488(5) . ?
C8 H8A 0.9600 . ?
C8 H8B 0.9600 . ?
C8 H8C 0.9600 . ?

loop_
_geom_hbond_atom_site_label_D
_geom_hbond_atom_site_label_H
_geom_hbond_atom_site_label_A
_geom_hbond_distance_DH
_geom_hbond_distance_HA
_geom_hbond_distance_DA
_geom_hbond_angle_DHA
_geom_hbond_site_symmetry_A
O9 H9B O4 0.85 1.97 2.807(4) 167.6 1_655
N1 H1 O5 0.86 2.22 3.070(4) 170.4 1_545
C2 H2A O7 0.97 2.64 3.178(4) 114.9 .
C2 H2A O4 0.97 2.52 3.102(5) 118.6 .
C4 H4B O7 0.97 2.65 3.113(4) 110.0 .
C4 H4B O4 0.97 2.58 3.179(4) 119.9 .

loop_
_geom_torsion_atom_site_label_1
_geom_torsion_atom_site_label_2
_geom_torsion_atom_site_label_3
_geom_torsion_atom_site_label_4
_geom_torsion
_geom_torsion_site_symmetry_1
_geom_torsion_site_symmetry_2
_geom_torsion_site_symmetry_3
_geom_torsion_site_symmetry_4
_geom_torsion_publ_flag
C5 N1 C1 C3 176.8(3) . . . . ?
C5 N1 C1 C2 58.8(4) . . . . ?
C5 N1 C1 C4 -65.1(4) . . . . ?
V2 O2 C2 C1 75.5(3) . . . . ?
V1 O2 C2 C1 -61.6(3) 2_666 . . . ?
N1 C1 C2 O2 174.2(2) . . . . ?
C3 C1 C2 O2 60.1(3) . . . . ?
C4 C1 C2 O2 -65.3(3) . . . . ?
V1 O3 C3 C1 70.1(3) 2_666 . . . ?
V2 O3 C3 C1 -63.0(3) 2_666 . . . ?
N1 C1 C3 O3 177.6(2) . . . . ?
C2 C1 C3 O3 -65.5(3) . . . . ?
C4 C1 C3 O3 61.5(3) . . . . ?
V2 O1 C4 C1 67.6(3) 2_666 . . . ?
V1 O1 C4 C1 -168.66(18) . . . . ?
V2 O1 C4 C1 -57.4(3) . . . . ?
N1 C1 C4 O1 -178.9(2) . . . . ?
C3 C1 C4 O1 -65.0(3) . . . . ?
C2 C1 C4 O1 60.1(3) . . . . ?
C1 N1 C5 O4 0.5(6) . . . . ?
C1 N1 C5 C6 -178.8(3) . . . . ?
V1 O8 C7 O7 -4.7(5) . . . . ?
V1 O8 C7 C8 176.7(2) . . . . ?
V2 O7 C7 O8 9.0(5) . . . . ?
V2 O7 C7 C8 -172.4(2) . . . . ?
